data_4109157
loop_
_publ_author_name
'Tori Z. Forbes'
'Peter C. Burns'
'S. Skanthakumar'
'L. Soderholm'

_publ_section_title
;
 Synthesis, Structure, and Magnetism of Np2O5
;
_journal_name_full 'Journal of the American Chemical Society'
_journal_page_first 2760
_journal_page_last 2761
_journal_paper_doi 10.1021/ja069250r
_journal_volume 129
_journal_year 2007
_chemical_formula_moiety 'Np2 O5'
_chemical_formula_sum 'Np2 O5'
_chemical_formula_weight 554.10
_chemical_name_systematic
; 
 ? 
;
_space_group_IT_number 13
_symmetry_cell_setting monoclinic
_symmetry_space_group_name_Hall '-P 2yc'
_symmetry_space_group_name_H-M 'P 1 2/c 1'
_atom_sites_solution_primary direct
_atom_sites_solution_secondary difmap
_audit_creation_method SHELXL-97
_cell_angle_alpha 90.00
_cell_angle_beta 116.089(13)
_cell_angle_gamma 90.00
_cell_formula_units_Z 4
_cell_length_a 8.1680(17)
_cell_length_b 6.5842(14)
_cell_length_c 9.3127(14)
_cell_measurement_temperature 571(2)
_cell_volume 449.81(16)
_computing_structure_refinement 'SHELXL-97 (Sheldrick, 1997)'
_computing_structure_solution 'SHELXS-97 (Sheldrick, 1990)'
_diffrn_ambient_temperature 571(2)
_diffrn_measured_fraction_theta_full 0.946
_diffrn_measured_fraction_theta_max 0.946
_diffrn_measurement_device_type 'Bruker APEX CCD area-detector'
_diffrn_measurement_method '\f and \w'
_diffrn_radiation_monochromator graphite
_diffrn_radiation_source 'fine-focus sealed tube'
_diffrn_radiation_type MoK\a
_diffrn_radiation_wavelength 0.71073
_diffrn_reflns_av_R_equivalents 0.0673
_diffrn_reflns_av_sigmaI/netI 0.0906
_diffrn_reflns_limit_h_max 12
_diffrn_reflns_limit_h_min -12
_diffrn_reflns_limit_k_max 9
_diffrn_reflns_limit_k_min -9
_diffrn_reflns_limit_l_max 13
_diffrn_reflns_limit_l_min -14
_diffrn_reflns_number 6578
_diffrn_reflns_theta_full 32.94
_diffrn_reflns_theta_max 32.94
_diffrn_reflns_theta_min 2.77
_exptl_absorpt_coefficient_mu 45.853
_exptl_absorpt_correction_T_max 0.63
_exptl_absorpt_correction_T_min 0.03
_exptl_absorpt_correction_type empirical
_exptl_absorpt_process_details 'via \y-scan (SHELXTL-NT; Bruker, 1998)'
_exptl_crystal_colour green
_exptl_crystal_density_diffrn 8.182
_exptl_crystal_description acicular
_exptl_crystal_F_000 904
_exptl_crystal_size_max 0.075
_exptl_crystal_size_mid 0.05
_exptl_crystal_size_min 0.01
_refine_diff_density_max 3.212
_refine_diff_density_min -4.126
_refine_diff_density_rms 0.879
_refine_ls_extinction_method none
_refine_ls_goodness_of_fit_ref 0.749
_refine_ls_matrix_type full
_refine_ls_number_parameters 36
_refine_ls_number_reflns 1665
_refine_ls_number_restraints 0
_refine_ls_restrained_S_all 0.749
_refine_ls_R_factor_all 0.0659
_refine_ls_R_factor_gt 0.0291
_refine_ls_shift/su_max 0.001
_refine_ls_shift/su_mean 0.000
_refine_ls_structure_factor_coef Fsqd
_refine_ls_weighting_details 'calc w=1/[\s^2^(Fo^2^)+(0.0201P)^2^+0.0000P] where P=(Fo^2^+2Fc^2^)/3'
_refine_ls_weighting_scheme calc
_refine_ls_wR_factor_gt 0.0608
_refine_ls_wR_factor_ref 0.0635
_reflns_number_gt 904
_reflns_number_total 1665
_reflns_threshold_expression >2sigma(I)
_cod_data_source_file ja069250rsi20061222_044431.cif
_cod_data_source_block p2c
_cod_original_cell_volume 449.81(15)
_cod_database_code 4109157

loop_
_symmetry_equiv_pos_as_xyz
'x, y, z'
'-x, y, -z+1/2'
'-x, -y, -z'
'x, -y, z-1/2'

loop_
_atom_site_label
_atom_site_type_symbol
_atom_site_fract_x
_atom_site_fract_y
_atom_site_fract_z
_atom_site_U_iso_or_equiv
_atom_site_adp_type
_atom_site_occupancy
_atom_site_symmetry_multiplicity
_atom_site_calc_flag
_atom_site_refinement_flags
Np1 Np 0.5000 0.2046(5) 0.2500 0.0076(5) Uani 1 2 d S
Np2 Np 0.0000 0.2892(5) 0.2500 0.0072(5) Uani 1 2 d S
Np3 Np 0.2495(5) -0.2501(3) 0.2480(3) 0.00607(11) Uani 1 1 d .
O1 O 0.5000 -0.143(3) 0.2500 0.0118(10) Uiso 1 2 d S
O2 O 0.296(4) 0.457(3) 0.268(3) 0.0118(10) Uiso 1 1 d .
O3 O 0.207(4) 0.044(3) 0.246(3) 0.0118(10) Uiso 1 1 d .
O4 O 0.402(2) 0.227(2) 0.028(2) 0.0118(10) Uiso 1 1 d .
O5 O 0.0000 0.660(4) 0.2500 0.0118(10) Uiso 1 2 d S
O6 O -0.125(2) 0.296(2) 0.025(2) 0.0118(10) Uiso 1 1 d .

loop_
_atom_site_aniso_label
_atom_site_aniso_U_11
_atom_site_aniso_U_22
_atom_site_aniso_U_33
_atom_site_aniso_U_23
_atom_site_aniso_U_13
_atom_site_aniso_U_12
Np1 0.0068(14) 0.0094(9) 0.0062(10) 0.000 0.0024(11) 0.000
Np2 0.0100(16) 0.0041(9) 0.0081(10) 0.000 0.0044(12) 0.000
Np3 0.0067(5) 0.00569(15) 0.0079(2) -0.00035(14) 0.0052(5) -0.00043(13)

loop_
_atom_type_symbol
_atom_type_description
_atom_type_scat_dispersion_real
_atom_type_scat_dispersion_imag
_atom_type_scat_source
Np Np -11.4937 4.1493 'International Tables Vol C Tables 4.2.6.8 and 6.1.1.4'
O O 0.0106 0.0060 'International Tables Vol C Tables 4.2.6.8 and 6.1.1.4'

loop_
_geom_angle_atom_site_label_1
_geom_angle_atom_site_label_2
_geom_angle_atom_site_label_3
_geom_angle
_geom_angle_site_symmetry_1
_geom_angle_site_symmetry_3
O4 Np1 O4 171.0(8) 2_655 .
O4 Np1 O1 94.5(4) 2_655 .
O4 Np1 O1 94.5(4) . .
O4 Np1 O2 92.8(7) 2_655 2_655
O4 Np1 O2 80.9(8) . 2_655
O1 Np1 O2 133.6(6) . 2_655
O4 Np1 O2 80.9(8) 2_655 .
O4 Np1 O2 92.8(7) . .
O1 Np1 O2 133.6(6) . .
O2 Np1 O2 92.7(12) 2_655 .
O4 Np1 O3 89.5(8) 2_655 .
O4 Np1 O3 94.2(9) . .
O1 Np1 O3 66.1(5) . .
O2 Np1 O3 159.8(8) 2_655 .
O2 Np1 O3 67.8(7) . .
O4 Np1 O3 94.2(9) 2_655 2_655
O4 Np1 O3 89.5(8) . 2_655
O1 Np1 O3 66.1(5) . 2_655
O2 Np1 O3 67.8(7) 2_655 2_655
O2 Np1 O3 159.8(8) . 2_655
O3 Np1 O3 132.1(10) . 2_655
O6 Np2 O6 177.5(8) 2 .
O6 Np2 O3 92.1(8) 2 2
O6 Np2 O3 89.6(8) . 2
O6 Np2 O3 89.6(8) 2 .
O6 Np2 O3 92.1(8) . .
O3 Np2 O3 93.3(12) 2 .
O6 Np2 O5 88.7(4) 2 .
O6 Np2 O5 88.7(4) . .
O3 Np2 O5 133.3(6) 2 .
O3 Np2 O5 133.3(6) . .
O6 Np2 O2 83.6(7) 2 .
O6 Np2 O2 95.3(7) . .
O3 Np2 O2 161.4(8) 2 .
O3 Np2 O2 68.6(8) . .
O5 Np2 O2 64.9(5) . .
O6 Np2 O2 95.3(7) 2 2
O6 Np2 O2 83.6(7) . 2
O3 Np2 O2 68.6(8) 2 2
O3 Np2 O2 161.4(8) . 2
O5 Np2 O2 64.9(5) . 2
O2 Np2 O2 129.7(10) . 2
O2 Np3 O3 175.5(14) 1_545 .
O2 Np3 O5 82.7(10) 1_545 1_545
O3 Np3 O5 96.3(10) . 1_545
O2 Np3 O1 100.1(10) 1_545 .
O3 Np3 O1 80.8(10) . .
O5 Np3 O1 176.9(11) 1_545 .
O2 Np3 O6 87.1(7) 1_545 3
O3 Np3 O6 97.3(9) . 3
O5 Np3 O6 90.7(4) 1_545 3
O1 Np3 O6 90.6(4) . 3
O2 Np3 O4 88.5(8) 1_545 4_556
O3 Np3 O4 87.3(7) . 4_556
O5 Np3 O4 92.9(4) 1_545 4_556
O1 Np3 O4 86.0(4) . 4_556
O6 Np3 O4 173.9(6) 3 4_556
Np3 O1 Np3 141.9(11) 2_655 .
Np3 O1 Np1 109.1(6) 2_655 .
Np3 O1 Np1 109.1(6) . .
Np3 O2 Np1 141.7(14) 1_565 .
Np3 O2 Np2 105.9(12) 1_565 .
Np1 O2 Np2 110.8(9) . .
Np3 O3 Np2 143.2(14) . .
Np3 O3 Np1 104.0(11) . .
Np2 O3 Np1 112.7(9) . .
Np1 O4 Np3 174.2(10) . 4
Np3 O5 Np3 147.7(12) 1_565 2_565
Np3 O5 Np2 106.2(6) 1_565 .
Np3 O5 Np2 106.2(6) 2_565 .
Np2 O6 Np3 169.8(7) . 3

loop_
_geom_bond_atom_site_label_1
_geom_bond_atom_site_label_2
_geom_bond_distance
_geom_bond_site_symmetry_2
Np1 O4 1.866(18) 2_655
Np1 O4 1.866(18) .
Np1 O1 2.29(2) .
Np1 O2 2.41(3) 2_655
Np1 O2 2.41(3) .
Np1 O3 2.60(3) .
Np1 O3 2.60(3) 2_655
Np2 O6 1.887(18) 2
Np2 O6 1.887(18) .
Np2 O3 2.35(3) 2
Np2 O3 2.35(3) .
Np2 O5 2.44(2) .
Np2 O2 2.60(3) .
Np2 O2 2.60(3) 2
Np3 O2 1.96(2) 1_545
Np3 O3 1.97(2) .
Np3 O5 2.131(7) 1_545
Np3 O1 2.156(8) .
Np3 O6 2.302(18) 3
Np3 O4 2.349(18) 4_556
O1 Np3 2.156(8) 2_655
O2 Np3 1.96(2) 1_565
O4 Np3 2.349(18) 4
O5 Np3 2.131(7) 1_565
O5 Np3 2.131(7) 2_565
O6 Np3 2.302(18) 3
